data_7206656
loop_
_publ_author_name
'Sekiya, Ryo'
'Nishikiori, Shin-ichi'

_publ_section_title
;
 Synthesis, X-ray crystal structures and inclusion properties of a
 hydrogen-bonded coordination polymer [Ni(SCN)2(pppeH)2]&#x00B7;(guest)x
;
_journal_issue 21
_journal_name_full CrystEngComm
_journal_page_first 6405
_journal_paper_doi 10.1039/c1ce05566f
_journal_volume 13
_journal_year 2011
_chemical_formula_moiety 'C30 H22 N4 Ni O4 S2, 0.5(C22 H14)'
_chemical_formula_sum 'C41 H29 N4 Ni O4 S2'
_chemical_formula_weight 764.53
_chemical_name_systematic
;
?
;
_space_group_IT_number 2
_symmetry_cell_setting triclinic
_symmetry_Int_Tables_number 2
_symmetry_space_group_name_Hall '-P 1'
_symmetry_space_group_name_H-M 'P -1'
_atom_sites_solution_hydrogens geom
_atom_sites_solution_primary direct
_atom_sites_solution_secondary difmap
_audit_creation_date 2009-11-11T14:03:33-00:00
_audit_creation_method 'WinGX routine CIF_UPDATE'
_cell_angle_alpha 86.267(2)
_cell_angle_beta 46.207(2)
_cell_angle_gamma 72.569(2)
_cell_formula_units_Z 2
_cell_length_a 7.9753(4)
_cell_length_b 10.7633(6)
_cell_length_c 29.7359(11)
_cell_measurement_temperature 153(2)
_cell_measurement_theta_max 27.48
_cell_measurement_theta_min 0.97
_cell_volume 1720.05(16)
_computing_cell_refinement RAPID-AUTO
_computing_data_collection RAPID-AUTO
_computing_data_reduction RAPID-AUTO
_computing_structure_refinement 'SHELXL-97 (Sheldrick, 1997)'
_computing_structure_solution 'SHELXS-97 (Sheldrick, 1997)'
_diffrn_ambient_temperature 153(2)
_diffrn_measured_fraction_theta_full 0.977
_diffrn_measured_fraction_theta_max 0.977
_diffrn_measurement_device_type 'RIGAKU RAXIS-RAPID'
_diffrn_measurement_method \w
_diffrn_radiation_monochromator graphite
_diffrn_radiation_probe x-ray
_diffrn_radiation_source 'sealed tube'
_diffrn_radiation_type MoK\a
_diffrn_radiation_wavelength 0.71069
_diffrn_reflns_av_R_equivalents 0.0260
_diffrn_reflns_av_unetI/netI 0.0348
_diffrn_reflns_limit_h_max 10
_diffrn_reflns_limit_h_min -10
_diffrn_reflns_limit_k_max 13
_diffrn_reflns_limit_k_min -13
_diffrn_reflns_limit_l_max 37
_diffrn_reflns_limit_l_min -38
_diffrn_reflns_number 14211
_diffrn_reflns_theta_full 27.48
_diffrn_reflns_theta_max 27.48
_diffrn_reflns_theta_min 0.97
_exptl_absorpt_coefficient_mu 0.736
_exptl_absorpt_correction_T_max 0.8976
_exptl_absorpt_correction_T_min 0.8093
_exptl_absorpt_correction_type multi-scan
_exptl_absorpt_process_details 'ABSCOR (Higashi, 1995)'
_exptl_crystal_colour 'pale green'
_exptl_crystal_density_diffrn 1.476
_exptl_crystal_density_method 'not measured'
_exptl_crystal_description block
_exptl_crystal_F_000 790
_exptl_crystal_size_max 0.30
_exptl_crystal_size_mid 0.25
_exptl_crystal_size_min 0.15
_refine_diff_density_max 0.556
_refine_diff_density_min -0.495
_refine_diff_density_rms 0.11
_refine_ls_extinction_method none
_refine_ls_goodness_of_fit_ref 1.028
_refine_ls_hydrogen_treatment constr
_refine_ls_matrix_type full
_refine_ls_number_parameters 448
_refine_ls_number_reflns 7712
_refine_ls_number_restraints 0
_refine_ls_restrained_S_all 1.028
_refine_ls_R_factor_all 0.0634
_refine_ls_R_factor_gt 0.0433
_refine_ls_shift/su_max 0.001
_refine_ls_shift/su_mean 0.000
_refine_ls_structure_factor_coef Fsqd
_refine_ls_weighting_details 'calc w=1/[\s^2^(Fo^2^)+(0.0999P)^2^+0.2859P] where P=(Fo^2^+2Fc^2^)/3'
_refine_ls_weighting_scheme calc
_refine_ls_wR_factor_gt 0.1246
_refine_ls_wR_factor_ref 0.1463
_reflns_number_gt 5952
_reflns_number_total 7712
_reflns_threshold_expression >2sigma(I)
_cod_data_source_file c1ce05566f.txt
_cod_data_source_block dibenzanthracene
_cod_depositor_comments
;
The following automatic conversions were performed:

'_symmetry_cell_setting' value 'Triclinic' changed to 'triclinic'
according to /home/saulius/struct/CIF-dictionaries/cif_core.dic
dictionary named 'cif_core.dic' version 2.4.1 from
2010-06-29.

'_diffrn_radiation_probe' value 'X-ray' changed to
'x-ray' according to
/home/saulius/struct/CIF-dictionaries/cif_core.dic dictionary named
'cif_core.dic' version 2.4.1 from 2010-06-29.

Automatic conversion script
Id: cif_fix_values 1715 2011-07-08 13:25:40Z adriana 
;
_cod_original_cell_volume 1720.05(14)
_cod_database_code 7206656

loop_
_symmetry_equiv_pos_as_xyz
'x, y, z'
'-x, -y, -z'

loop_
_atom_site_label
_atom_site_type_symbol
_atom_site_fract_x
_atom_site_fract_y
_atom_site_fract_z
_atom_site_U_iso_or_equiv
_atom_site_adp_type
_atom_site_occupancy
_atom_site_symmetry_multiplicity
_atom_site_calc_flag
_atom_site_refinement_flags
_atom_site_disorder_assembly
_atom_site_disorder_group
C36 C 0.5701(7) 0.5496(4) 0.3514(2) 0.0659(12) Uani 1 1 d . . .
H36 H 0.7224 0.5654 0.3231 0.079 Uiso 1 1 calc R . .
C37 C 0.4612(7) 0.5404(4) 0.4111(2) 0.0623(11) Uani 1 1 d . . .
H37 H 0.539 0.5483 0.4239 0.075 Uiso 1 1 calc R . .
C28 C 0.2284(7) 0.5187(3) 0.4558(2) 0.0576(10) Uani 1 1 d . . .
C29 C 0.1131(7) 0.5065(3) 0.4363(2) 0.0566(10) Uani 1 1 d . . .
C27 C 0.1147(7) 0.5115(3) 0.5179(2) 0.0580(10) Uani 1 1 d . . .
H27 H 0.1966 0.5191 0.5295 0.07 Uiso 1 1 calc R . .
C30 C 0.2366(7) 0.5137(3) 0.3708(2) 0.0564(10) Uani 1 1 d . . .
C31 C 0.1413(9) 0.4984(4) 0.3464(2) 0.0663(12) Uani 1 1 d . . .
H31 H -0.0107 0.4826 0.3734 0.08 Uiso 1 1 calc R . .
C32 C 0.2629(9) 0.5059(4) 0.2846(2) 0.0692(12) Uani 1 1 d . . .
H32 H 0.1936 0.4951 0.2696 0.083 Uiso 1 1 calc R . .
C33 C 0.4841(9) 0.5289(4) 0.2438(2) 0.0725(13) Uani 1 1 d . . .
H33 H 0.567 0.5338 0.2011 0.087 Uiso 1 1 calc R . .
C34 C 0.5825(8) 0.5446(4) 0.2660(2) 0.0700(13) Uani 1 1 d . . .
H34 H 0.7338 0.5613 0.2383 0.084 Uiso 1 1 calc R . .
C35 C 0.4632(7) 0.5364(3) 0.3292(2) 0.0601(11) Uani 1 1 d . . .
C1 C 0.2917(4) 0.9385(2) -0.05243(11) 0.0205(5) Uani 1 1 d . . .
C2 C -0.2912(4) 0.5588(2) 0.05127(11) 0.0192(5) Uani 1 1 d . . .
C11 C 0.1666(5) 0.7511(3) 0.04740(12) 0.0296(6) Uani 1 1 d . . .
H11 H 0.3247 0.727 0.0046 0.035 Uiso 1 1 calc R . .
C12 C 0.1544(5) 0.7690(3) 0.09544(12) 0.0301(6) Uani 1 1 d . A .
H12 H 0.301 0.7591 0.085 0.036 Uiso 1 1 calc R . .
C13 C -0.0725(5) 0.8014(3) 0.15911(12) 0.0246(5) Uani 1 1 d . . .
C14 C -0.2746(6) 0.8154(4) 0.16921(14) 0.0485(9) Uani 1 1 d . A .
H14 H -0.4345 0.8377 0.2115 0.058 Uiso 1 1 calc R . .
C15 C -0.2482(6) 0.7974(4) 0.11882(14) 0.0449(9) Uani 1 1 d . . .
H15 H -0.3923 0.808 0.1279 0.054 Uiso 1 1 calc R A .
C20 C 0.1036(6) 0.8372(3) 0.86667(14) 0.0322(6) Uani 1 1 d . . .
H20 H 0.1782 0.8878 0.8687 0.039 Uiso 1 1 calc R . .
C19 C 0.1076(6) 0.8459(3) 0.81980(14) 0.0331(6) Uani 1 1 d . A .
H19 H 0.1859 0.9005 0.7902 0.04 Uiso 1 1 calc R . .
C18 C -0.0020(5) 0.7755(2) 0.81531(11) 0.0231(5) Uani 1 1 d . . .
C17 C -0.1128(5) 0.6974(3) 0.86074(12) 0.0244(5) Uani 1 1 d . A .
H17 H -0.1927 0.6478 0.8605 0.029 Uiso 1 1 calc R . .
C16 C -0.1060(5) 0.6926(2) 0.90594(12) 0.0230(5) Uani 1 1 d . . .
H16 H -0.1807 0.6378 0.9359 0.028 Uiso 1 1 calc R A .
N1 N 0.2172(4) 0.8686(2) -0.05736(10) 0.0221(4) Uani 1 1 d . A .
N2 N -0.2205(4) 0.6430(2) 0.02563(10) 0.0229(4) Uani 1 1 d . A .
N11 N -0.0297(4) 0.7657(2) 0.05763(10) 0.0239(4) Uani 1 1 d . A .
N21 N 0.0002(4) 0.7609(2) 0.91005(10) 0.0214(4) Uani 1 1 d . . .
S1 S 0.39295(12) 1.03609(6) -0.04284(3) 0.02512(15) Uani 1 1 d . . .
S2 S -0.39229(12) 0.44009(6) 0.08799(3) 0.02484(15) Uani 1 1 d . . .
Ni1 Ni -0.00870(6) 0.75935(3) -0.017695(14) 0.01905(11) Uani 1 1 d . . .
C60A C -0.0756(15) 0.8266(8) 0.2092(4) 0.023(2) Uiso 0.506(4) 1 d P A 1
C61A C 0.1060(10) 0.8563(6) 0.1969(3) 0.0293(12) Uiso 0.506(4) 1 d P A 1
H61A H 0.2397 0.8654 0.1551 0.035 Uiso 0.506(4) 1 calc PR A 1
C62A C 0.1007(11) 0.8735(6) 0.2432(3) 0.0339(13) Uiso 0.506(4) 1 d P A 1
H62A H 0.2276 0.8977 0.2328 0.041 Uiso 0.506(4) 1 calc PR A 1
C63A C -0.0792(12) 0.8572(6) 0.3035(3) 0.0276(13) Uiso 0.506(4) 1 d P A 1
C64A C -0.2746(13) 0.8353(6) 0.3187(3) 0.0306(13) Uiso 0.506(4) 1 d P A 1
H64A H -0.4104 0.8314 0.3614 0.037 Uiso 0.506(4) 1 calc PR A 1
C65A C -0.2770(13) 0.8188(7) 0.2729(3) 0.0330(14) Uiso 0.506(4) 1 d P A 1
H65A H -0.4117 0.8026 0.2842 0.04 Uiso 0.506(4) 1 calc PR A 1
C66A C -0.0605(11) 0.8646(5) 0.3485(3) 0.0288(12) Uiso 0.506(4) 1 d P A 1
H66A H 0.0833 0.8788 0.3324 0.035 Uiso 0.506(4) 1 calc PR A 1
C67A C -0.2155(10) 0.8542(5) 0.4085(2) 0.0276(12) Uiso 0.506(4) 1 d P A 1
H67A H -0.3694 0.847 0.4288 0.033 Uiso 0.506(4) 1 calc PR A 1
C68A C -0.1483(15) 0.8541(5) 0.4440(4) 0.0235(12) Uiso 0.506(4) 1 d P A 1
C69A C -0.0786(12) 0.8146(5) 0.6357(3) 0.0280(12) Uiso 0.506(4) 1 d P A 1
H69A H -0.2315 0.8133 0.6526 0.034 Uiso 0.506(4) 1 calc PR A 1
C70A C 0.0827(10) 0.8254(5) 0.5750(2) 0.0289(12) Uiso 0.506(4) 1 d P A 1
H70A H 0.2414 0.8252 0.5544 0.035 Uiso 0.506(4) 1 calc PR A 1
C71A C 0.0093(15) 0.8376(6) 0.5406(4) 0.0292(13) Uiso 0.506(4) 1 d P A 1
C72A C -0.0516(14) 0.8046(6) 0.6801(3) 0.0249(14) Uiso 0.506(4) 1 d P A 1
C73A C -0.2384(14) 0.7872(7) 0.7403(4) 0.0311(19) Uiso 0.506(4) 1 d P A 1
H73A H -0.3828 0.7841 0.7525 0.037 Uiso 0.506(4) 1 calc PR A 1
C74A C -0.2195(15) 0.7744(8) 0.7829(4) 0.024(2) Uiso 0.506(4) 1 d P A 1
H74A H -0.3491 0.7584 0.8233 0.029 Uiso 0.506(4) 1 calc PR A 1
C75A C -0.0234(17) 0.7834(9) 0.7701(4) 0.024(3) Uiso 0.506(4) 1 d P A 1
C76A C 0.194(2) 0.7886(11) 0.7040(5) 0.035(3) Uiso 0.506(4) 1 d P A 1
H76A H 0.3468 0.7803 0.6902 0.042 Uiso 0.506(4) 1 calc PR A 1
C77A C 0.1596(15) 0.8071(7) 0.6625(3) 0.0314(18) Uiso 0.506(4) 1 d P A 1
H77A H 0.2864 0.8215 0.6213 0.038 Uiso 0.506(4) 1 calc PR A 1
O61A O 0.0459(11) 0.8629(4) 0.4211(2) 0.0290(10) Uiso 0.506(4) 1 d P A 1
O62A O -0.3184(9) 0.8439(5) 0.5026(2) 0.0392(12) Uiso 0.506(4) 1 d P A 1
H6A H -0.2726 0.8447 0.5209 0.059 Uiso 0.506(4) 1 calc PR A 1
O71A O -0.1939(11) 0.8394(4) 0.5654(2) 0.0320(10) Uiso 0.506(4) 1 d P A 1
O72A O 0.1836(9) 0.8465(4) 0.4813(2) 0.0359(11) Uiso 0.506(4) 1 d P A 1
H7A H 0.1338 0.8534 0.4637 0.054 Uiso 0.506(4) 1 calc PR A 1
C60B C -0.1072(15) 0.8154(8) 0.2137(4) 0.020(2) Uiso 0.494(4) 1 d P A 2
C61B C 0.1045(10) 0.7800(6) 0.2032(3) 0.0274(12) Uiso 0.494(4) 1 d P A 2
H61B H 0.2653 0.7461 0.1611 0.033 Uiso 0.494(4) 1 calc PR A 2
C62B C 0.0812(11) 0.7941(6) 0.2533(3) 0.0315(13) Uiso 0.494(4) 1 d P A 2
H62B H 0.225 0.7702 0.2456 0.038 Uiso 0.494(4) 1 calc PR A 2
C63B C -0.1590(12) 0.8444(5) 0.3164(3) 0.0222(12) Uiso 0.494(4) 1 d P A 2
C64B C -0.3617(12) 0.8782(6) 0.3258(3) 0.0274(12) Uiso 0.494(4) 1 d P A 2
H64B H -0.523 0.9115 0.3679 0.033 Uiso 0.494(4) 1 calc PR A 2
C65B C -0.3370(11) 0.8650(6) 0.2757(3) 0.0260(12) Uiso 0.494(4) 1 d P A 2
H65B H -0.4821 0.8907 0.2839 0.031 Uiso 0.494(4) 1 calc PR A 2
C66B C -0.1959(11) 0.8583(5) 0.3720(3) 0.0271(12) Uiso 0.494(4) 1 d P A 2
H66B H -0.361 0.8807 0.4129 0.033 Uiso 0.494(4) 1 calc PR A 2
C67B C -0.0185(11) 0.8423(6) 0.3702(3) 0.0322(13) Uiso 0.494(4) 1 d P A 2
H67B H 0.1458 0.822 0.3292 0.039 Uiso 0.494(4) 1 calc PR A 2
C68B C -0.0524(17) 0.8529(6) 0.4248(3) 0.0297(14) Uiso 0.494(4) 1 d P A 2
C69B C 0.0372(12) 0.8245(6) 0.6144(3) 0.0282(12) Uiso 0.494(4) 1 d P A 2
H69B H 0.1907 0.8243 0.5742 0.034 Uiso 0.494(4) 1 calc PR A 2
C70B C -0.1421(12) 0.8384(6) 0.6181(3) 0.0358(14) Uiso 0.494(4) 1 d P A 2
H70B H -0.2977 0.84 0.6581 0.043 Uiso 0.494(4) 1 calc PR A 2
C71B C -0.1174(17) 0.8517(7) 0.5638(3) 0.0338(15) Uiso 0.494(4) 1 d P A 2
C72B C 0.0242(14) 0.8091(6) 0.6662(3) 0.0242(14) Uiso 0.494(4) 1 d P A 2
C73B C -0.1874(16) 0.8002(8) 0.7272(4) 0.033(2) Uiso 0.494(4) 1 d P A 2
H73B H -0.3259 0.8008 0.7354 0.04 Uiso 0.494(4) 1 calc PR A 2
C74B C -0.1959(18) 0.7905(9) 0.7756(5) 0.034(3) Uiso 0.494(4) 1 d P A 2
H74B H -0.3403 0.7865 0.8169 0.04 Uiso 0.494(4) 1 calc PR A 2
C75B C 0.0117(17) 0.7868(9) 0.7625(4) 0.021(3) Uiso 0.494(4) 1 d P A 2
C76B C 0.198(2) 0.8065(11) 0.7059(5) 0.033(3) Uiso 0.494(4) 1 d P A 2
H76B H 0.324 0.82 0.6999 0.039 Uiso 0.494(4) 1 calc PR A 2
C77B C 0.2229(15) 0.8090(7) 0.6560(3) 0.0308(18) Uiso 0.494(4) 1 d P A 2
H77B H 0.3722 0.8106 0.615 0.037 Uiso 0.494(4) 1 calc PR A 2
O61B O -0.2747(12) 0.8685(5) 0.4803(3) 0.0473(13) Uiso 0.494(4) 1 d P A 2
H6C H -0.2773 0.8735 0.5088 0.071 Uiso 0.494(4) 1 calc PR A 2
O62B O 0.1222(10) 0.8454(5) 0.4170(2) 0.0356(13) Uiso 0.494(4) 1 d P A 2
O71B O 0.0962(11) 0.8468(5) 0.5107(3) 0.0414(12) Uiso 0.494(4) 1 d P A 2
H7B H 0.0942 0.8549 0.4827 0.062 Uiso 0.494(4) 1 calc PR A 2
O72B O -0.2975(11) 0.8648(5) 0.5729(2) 0.0438(13) Uiso 0.494(4) 1 d P A 2

loop_
_atom_site_aniso_label
_atom_site_aniso_U_11
_atom_site_aniso_U_22
_atom_site_aniso_U_33
_atom_site_aniso_U_23
_atom_site_aniso_U_13
_atom_site_aniso_U_12
C36 0.039(2) 0.041(2) 0.089(3) -0.004(2) -0.037(2) -0.0058(17)
C37 0.047(2) 0.041(2) 0.092(3) 0.008(2) -0.048(2) -0.0115(17)
C28 0.048(2) 0.0246(16) 0.092(3) 0.0074(17) -0.048(2) -0.0078(15)
C29 0.051(2) 0.0212(15) 0.092(3) 0.0079(16) -0.051(2) -0.0071(15)
C27 0.053(2) 0.0293(17) 0.096(3) 0.0112(18) -0.055(2) -0.0120(16)
C30 0.051(2) 0.0231(15) 0.083(3) 0.0047(16) -0.045(2) -0.0062(15)
C31 0.068(3) 0.0362(19) 0.102(3) 0.014(2) -0.062(3) -0.0200(19)
C32 0.079(3) 0.037(2) 0.091(3) 0.006(2) -0.061(3) -0.016(2)
C33 0.069(3) 0.044(2) 0.079(3) -0.008(2) -0.046(3) -0.010(2)
C34 0.052(2) 0.038(2) 0.072(3) -0.0126(19) -0.030(2) -0.0061(18)
C35 0.044(2) 0.0278(17) 0.081(3) -0.0085(17) -0.037(2) -0.0009(15)
C1 0.0249(12) 0.0170(11) 0.0262(12) 0.0045(9) -0.0205(10) -0.0067(9)
C2 0.0214(11) 0.0175(11) 0.0246(11) 0.0014(9) -0.0187(10) -0.0046(9)
C11 0.0255(13) 0.0353(15) 0.0253(12) 0.0001(11) -0.0199(11) -0.0006(11)
C12 0.0255(13) 0.0430(16) 0.0258(12) 0.0026(11) -0.0211(11) -0.0062(12)
C13 0.0289(13) 0.0257(12) 0.0273(12) 0.0091(10) -0.0228(11) -0.0102(11)
C14 0.0310(15) 0.100(3) 0.0278(14) 0.0260(17) -0.0217(13) -0.0365(18)
C15 0.0356(16) 0.093(3) 0.0341(15) 0.0305(16) -0.0300(14) -0.0393(18)
C20 0.0503(17) 0.0366(15) 0.0484(16) 0.0253(13) -0.0442(15) -0.0311(14)
C19 0.0451(16) 0.0385(15) 0.0426(15) 0.0253(13) -0.0373(14) -0.0274(14)
C18 0.0237(12) 0.0244(12) 0.0248(12) 0.0041(9) -0.0187(10) -0.0074(10)
C17 0.0278(13) 0.0276(13) 0.0271(12) 0.0043(10) -0.0215(11) -0.0129(11)
C16 0.0270(12) 0.0228(12) 0.0278(12) 0.0068(10) -0.0215(11) -0.0117(10)
N1 0.0261(10) 0.0206(10) 0.0280(10) 0.0040(8) -0.0218(9) -0.0088(9)
N2 0.0255(10) 0.0215(10) 0.0303(11) 0.0064(8) -0.0225(9) -0.0092(9)
N11 0.0319(11) 0.0248(11) 0.0295(10) 0.0111(9) -0.0255(10) -0.0149(9)
N21 0.0275(11) 0.0203(10) 0.0287(10) 0.0068(8) -0.0237(9) -0.0100(9)
S1 0.0268(3) 0.0202(3) 0.0379(3) 0.0027(2) -0.0256(3) -0.0094(3)
S2 0.0262(3) 0.0189(3) 0.0285(3) 0.0079(2) -0.0182(3) -0.0109(2)
Ni1 0.02664(18) 0.01725(17) 0.02624(18) 0.00774(12) -0.02235(15) -0.01085(13)

loop_
_atom_type_symbol
_atom_type_description
_atom_type_scat_dispersion_real
_atom_type_scat_dispersion_imag
_atom_type_scat_source
C C 0.003 0.002 'International Tables Vol C Tables 4.2.6.8 and 6.1.1.4'
H H 0 0 'International Tables Vol C Tables 4.2.6.8 and 6.1.1.4'
N N 0.006 0.003 'International Tables Vol C Tables 4.2.6.8 and 6.1.1.4'
O O 0.011 0.006 'International Tables Vol C Tables 4.2.6.8 and 6.1.1.4'
S S 0.125 0.123 'International Tables Vol C Tables 4.2.6.8 and 6.1.1.4'
Ni Ni 0.339 1.112 'International Tables Vol C Tables 4.2.6.8 and 6.1.1.4'

loop_
_geom_angle_atom_site_label_1
_geom_angle_atom_site_label_2
_geom_angle_atom_site_label_3
_geom_angle
_geom_angle_site_symmetry_1
_geom_angle_site_symmetry_3
C37 C36 C35 121.9(4) . .
C37 C36 H36 119 . .
C35 C36 H36 119 . .
C36 C37 C28 120.9(4) . .
C36 C37 H37 119.6 . .
C28 C37 H37 119.6 . .
C27 C28 C29 120.1(4) . .
C27 C28 C37 120.5(4) . .
C29 C28 C37 119.4(4) . .
C27 C29 C28 116.6(4) 2_566 .
C27 C29 C30 124.3(4) 2_566 .
C28 C29 C30 119.1(4) . .
C29 C27 C28 123.3(4) 2_566 .
C29 C27 H27 118.4 2_566 .
C28 C27 H27 118.4 . .
C31 C30 C35 117.4(4) . .
C31 C30 C29 123.3(4) . .
C35 C30 C29 119.2(4) . .
C32 C31 C30 121.6(4) . .
C32 C31 H31 119.2 . .
C30 C31 H31 119.2 . .
C31 C32 C33 121.2(5) . .
C31 C32 H32 119.4 . .
C33 C32 H32 119.4 . .
C34 C33 C32 118.9(5) . .
C34 C33 H33 120.6 . .
C32 C33 H33 120.6 . .
C33 C34 C35 121.4(5) . .
C33 C34 H34 119.3 . .
C35 C34 H34 119.3 . .
C30 C35 C34 119.5(4) . .
C30 C35 C36 119.5(4) . .
C34 C35 C36 121.0(4) . .
N1 C1 S1 177.8(2) . .
N2 C2 S2 179.7(2) . .
N11 C11 C12 123.9(2) . .
N11 C11 H11 118.1 . .
C12 C11 H11 118.1 . .
C11 C12 C13 120.3(3) . .
C11 C12 H12 119.9 . .
C13 C12 H12 119.9 . .
C14 C13 C12 115.4(2) . .
C14 C13 C60B 119.1(4) . .
C12 C13 C60B 125.4(4) . .
C14 C13 C60A 126.8(4) . .
C12 C13 C60A 117.7(4) . .
C60B C13 C60A 9.7(5) . .
C13 C14 C15 121.0(3) . .
C13 C14 H14 119.5 . .
C15 C14 H14 119.5 . .
N11 C15 C14 123.5(3) . .
N11 C15 H15 118.3 . .
C14 C15 H15 118.3 . .
N21 C20 C19 123.8(2) . .
N21 C20 H20 118.1 . .
C19 C20 H20 118.1 . .
C20 C19 C18 120.4(2) . .
C20 C19 H19 119.8 . .
C18 C19 H19 119.8 . .
C19 C18 C17 116.1(2) . .
C19 C18 C75A 125.4(4) . .
C17 C18 C75A 118.4(4) . .
C19 C18 C75B 118.2(4) . .
C17 C18 C75B 125.7(4) . .
C75A C18 C75B 8.4(6) . .
C16 C17 C18 119.9(2) . .
C16 C17 H17 120 . .
C18 C17 H17 120 . .
N21 C16 C17 123.7(2) . .
N21 C16 H16 118.2 . .
C17 C16 H16 118.2 . .
C1 N1 Ni1 149.99(19) . .
C2 N2 Ni1 159.75(19) . .
C11 N11 C15 115.9(2) . .
C11 N11 Ni1 122.51(17) . .
C15 N11 Ni1 121.27(18) . .
C16 N21 C20 116.0(2) . .
C16 N21 Ni1 122.80(17) . 1_556
C20 N21 Ni1 121.07(17) . 1_556
C1 S1 Ni1 96.73(9) . 2_575
C2 S2 Ni1 100.81(9) . 2_565
N2 Ni1 N1 174.31(8) . .
N2 Ni1 N21 92.59(8) . 1_554
N1 Ni1 N21 92.49(8) . 1_554
N2 Ni1 N11 87.80(8) . .
N1 Ni1 N11 87.23(8) . .
N21 Ni1 N11 177.60(8) 1_554 .
N2 Ni1 S1 90.29(6) . 2_575
N1 Ni1 S1 92.58(6) . 2_575
N21 Ni1 S1 86.49(6) 1_554 2_575
N11 Ni1 S1 91.14(6) . 2_575
N2 Ni1 S2 92.61(6) . 2_565
N1 Ni1 S2 84.92(6) . 2_565
N21 Ni1 S2 89.01(6) 1_554 2_565
N11 Ni1 S2 93.34(6) . 2_565
S1 Ni1 S2 174.75(2) 2_575 2_565
C61A C60A C65A 117.3(7) . .
C61A C60A C13 123.7(6) . .
C65A C60A C13 119.0(7) . .
C60A C61A C62A 121.8(6) . .
C60A C61A H61A 119.1 . .
C62A C61A H61A 119.1 . .
C63A C62A C61A 122.6(6) . .
C63A C62A H62A 118.7 . .
C61A C62A H62A 118.7 . .
C62A C63A C64A 117.1(5) . .
C62A C63A C66A 119.6(6) . .
C64A C63A C66A 123.3(6) . .
C63A C64A C65A 121.6(5) . .
C63A C64A H64A 119.2 . .
C65A C64A H64A 119.2 . .
C64A C65A C60A 119.3(6) . .
C64A C65A H65A 120.4 . .
C60A C65A H65A 120.4 . .
C67A C66A C63A 128.8(6) . .
C67A C66A H66A 115.6 . .
C63A C66A H66A 115.6 . .
C66A C67A C68A 119.4(6) . .
C66A C67A H67A 120.3 . .
C68A C67A H67A 120.3 . .
O61A C68A O62A 123.0(5) . .
O61A C68A C67A 124.1(7) . .
O62A C68A C67A 112.9(6) . .
C70A C69A C72A 128.7(6) . .
C70A C69A H69A 115.7 . .
C72A C69A H69A 115.7 . .
C69A C70A C71A 118.5(6) . .
C69A C70A H70A 120.8 . .
C71A C70A H70A 120.8 . .
O71A C71A O72A 124.2(6) . .
O71A C71A C70A 123.1(7) . .
O72A C71A C70A 112.8(6) . .
C73A C72A C77A 118.9(6) . .
C73A C72A C69A 118.8(6) . .
C77A C72A C69A 122.2(6) . .
C74A C73A C72A 121.1(7) . .
C74A C73A H73A 119.5 . .
C72A C73A H73A 119.5 . .
C75A C74A C73A 123.2(8) . .
C75A C74A H74A 118.4 . .
C73A C74A H74A 118.4 . .
C74A C75A C18 124.7(8) . .
C74A C75A C76A 117.9(9) . .
C18 C75A C76A 117.2(8) . .
C77A C76A C75A 115.6(10) . .
C77A C76A H76A 122.2 . .
C75A C76A H76A 122.2 . .
C72A C77A C76A 122.5(7) . .
C72A C77A H77A 118.7 . .
C76A C77A H77A 118.7 . .
C68A O62A H6A 109.5 . .
C71A O72A H7A 109.5 . .
C65B C60B C61B 117.4(7) . .
C65B C60B C13 123.7(7) . .
C61B C60B C13 118.8(6) . .
C62B C61B C60B 121.0(6) . .
C62B C61B H61B 119.5 . .
C60B C61B H61B 119.5 . .
C61B C62B C63B 119.6(6) . .
C61B C62B H62B 120.2 . .
C63B C62B H62B 120.2 . .
C64B C63B C62B 118.8(5) . .
C64B C63B C66B 119.0(5) . .
C62B C63B C66B 122.1(6) . .
C63B C64B C65B 121.2(6) . .
C63B C64B H64B 119.4 . .
C65B C64B H64B 119.4 . .
C64B C65B C60B 121.9(6) . .
C64B C65B H65B 119 . .
C60B C65B H65B 119 . .
C67B C66B C63B 126.0(6) . .
C67B C66B H66B 117 . .
C63B C66B H66B 117 . .
C66B C67B C68B 126.3(6) . .
C66B C67B H67B 116.8 . .
C68B C67B H67B 116.8 . .
O62B C68B O61B 124.0(6) . .
O62B C68B C67B 120.1(7) . .
O61B C68B C67B 115.9(8) . .
C70B C69B C72B 126.8(6) . .
C70B C69B H69B 116.6 . .
C72B C69B H69B 116.6 . .
C69B C70B C71B 124.5(7) . .
C69B C70B H70B 117.8 . .
C71B C70B H70B 117.8 . .
O72B C71B O71B 125.6(6) . .
O72B C71B C70B 118.8(7) . .
O71B C71B C70B 115.6(8) . .
C77B C72B C73B 118.1(6) . .
C77B C72B C69B 119.3(6) . .
C73B C72B C69B 122.5(7) . .
C74B C73B C72B 120.8(8) . .
C74B C73B H73B 119.6 . .
C72B C73B H73B 119.6 . .
C73B C74B C75B 119.0(8) . .
C73B C74B H74B 120.5 . .
C75B C74B H74B 120.5 . .
C76B C75B C74B 117.6(9) . .
C76B C75B C18 124.1(9) . .
C74B C75B C18 117.9(8) . .
C75B C76B C77B 125.5(11) . .
C75B C76B H76B 117.3 . .
C77B C76B H76B 117.3 . .
C76B C77B C72B 118.2(8) . .
C76B C77B H77B 120.9 . .
C72B C77B H77B 120.9 . .
C68B O61B H6C 109.5 . .
C71B O71B H7B 109.5 . .

loop_
_geom_bond_atom_site_label_1
_geom_bond_atom_site_label_2
_geom_bond_distance
_geom_bond_site_symmetry_2
C36 C37 1.346(6) .
C36 C35 1.430(6) .
C36 H36 0.95 .
C37 C28 1.439(6) .
C37 H37 0.95 .
C28 C27 1.395(6) .
C28 C29 1.421(6) .
C29 C27 1.394(6) 2_566
C29 C30 1.462(6) .
C27 C29 1.394(6) 2_566
C27 H27 0.95 .
C30 C31 1.408(6) .
C30 C35 1.410(6) .
C31 C32 1.374(6) .
C31 H31 0.95 .
C32 C33 1.380(7) .
C32 H32 0.95 .
C33 C34 1.376(7) .
C33 H33 0.95 .
C34 C35 1.413(6) .
C34 H34 0.95 .
C1 N1 1.159(3) .
C1 S1 1.644(3) .
C2 N2 1.158(3) .
C2 S2 1.640(2) .
C11 N11 1.330(3) .
C11 C12 1.385(4) .
C11 H11 0.95 .
C12 C13 1.395(4) .
C12 H12 0.95 .
C13 C14 1.379(4) .
C13 C60B 1.454(8) .
C13 C60A 1.513(9) .
C14 C15 1.380(4) .
C14 H14 0.95 .
C15 N11 1.341(4) .
C15 H15 0.95 .
C20 N21 1.346(3) .
C20 C19 1.370(4) .
C20 H20 0.95 .
C19 C18 1.389(4) .
C19 H19 0.95 .
C18 C17 1.399(4) .
C18 C75A 1.463(10) .
C18 C75B 1.497(10) .
C17 C16 1.379(3) .
C17 H17 0.95 .
C16 N21 1.342(3) .
C16 H16 0.95 .
N1 Ni1 2.042(2) .
N2 Ni1 2.032(2) .
N11 Ni1 2.131(2) .
N21 Ni1 2.099(2) 1_556
S1 Ni1 2.5135(7) 2_575
S2 Ni1 2.5345(7) 2_565
Ni1 N21 2.099(2) 1_554
Ni1 S1 2.5135(7) 2_575
Ni1 S2 2.5345(7) 2_565
C60A C61A 1.365(10) .
C60A C65A 1.422(10) .
C61A C62A 1.371(8) .
C61A H61A 0.95 .
C62A C63A 1.361(8) .
C62A H62A 0.95 .
C63A C64A 1.384(9) .
C63A C66A 1.457(8) .
C64A C65A 1.401(9) .
C64A H64A 0.95 .
C65A H65A 0.95 .
C66A C67A 1.313(8) .
C66A H66A 0.95 .
C67A C68A 1.477(8) .
C67A H67A 0.95 .
C68A O61A 1.222(8) .
C68A O62A 1.298(9) .
C69A C70A 1.332(8) .
C69A C72A 1.469(8) .
C69A H69A 0.95 .
C70A C71A 1.474(8) .
C70A H70A 0.95 .
C71A O71A 1.225(9) .
C71A O72A 1.310(8) .
C72A C73A 1.375(10) .
C72A C77A 1.384(10) .
C73A C74A 1.369(11) .
C73A H73A 0.95 .
C74A C75A 1.365(13) .
C74A H74A 0.95 .
C75A C76A 1.484(14) .
C76A C77A 1.431(14) .
C76A H76A 0.95 .
C77A H77A 0.95 .
O62A H6A 0.84 .
O72A H7A 0.84 .
C60B C65B 1.381(10) .
C60B C61B 1.413(10) .
C61B C62B 1.380(8) .
C61B H61B 0.95 .
C62B C63B 1.421(8) .
C62B H62B 0.95 .
C63B C64B 1.362(9) .
C63B C66B 1.477(8) .
C64B C65B 1.375(8) .
C64B H64B 0.95 .
C65B H65B 0.95 .
C66B C67B 1.334(9) .
C66B H66B 0.95 .
C67B C68B 1.458(9) .
C67B H67B 0.95 .
C68B O62B 1.220(10) .
C68B O61B 1.305(9) .
C69B C70B 1.318(9) .
C69B C72B 1.471(8) .
C69B H69B 0.95 .
C70B C71B 1.486(9) .
C70B H70B 0.95 .
C71B O72B 1.227(10) .
C71B O71B 1.278(9) .
C72B C77B 1.391(10) .
C72B C73B 1.409(10) .
C73B C74B 1.390(13) .
C73B H73B 0.95 .
C74B C75B 1.401(14) .
C74B H74B 0.95 .
C75B C76B 1.329(15) .
C76B C77B 1.353(13) .
C76B H76B 0.95 .
C77B H77B 0.95 .
O61B H6C 0.84 .
O71B H7B 0.84 .
